data_2222080
loop_
_publ_author_name
'Dai, Jing'
'Yu, Miao-Jia'

_publ_section_title
;
 3-(1<i>H</i>-Tetrazol-5-yl)pyridinium chloride
;
_journal_coeditor_code IS2410
_journal_issue 6
_journal_name_full 'Acta Crystallographica Section E'
_journal_page_first o1391
_journal_paper_doi 10.1107/S1600536809018972
_journal_volume 65
_journal_year 2009
_chemical_formula_iupac 'C6 H6 N5 +, Cl -'
_chemical_formula_moiety 'C6 H6 N5 +, Cl -'
_chemical_formula_sum 'C6 H6 Cl N5'
_chemical_formula_weight 183.61
_chemical_name_systematic
;
3-(1<i>H</i>-Tetrazol-5-yl)pyridinium chloride
;
_space_group_IT_number 14
_symmetry_cell_setting monoclinic
_symmetry_space_group_name_Hall '-P 2ybc'
_symmetry_space_group_name_H-M 'P 1 21/c 1'
_atom_sites_solution_hydrogens geom
_atom_sites_solution_primary direct
_atom_sites_solution_secondary difmap
_audit_creation_method SHELXL-97
_cell_angle_alpha 90.00
_cell_angle_beta 94.72(3)
_cell_angle_gamma 90.00
_cell_formula_units_Z 4
_cell_length_a 4.2741(9)
_cell_length_b 8.1992(16)
_cell_length_c 23.559(5)
_cell_measurement_reflns_used 1862
_cell_measurement_temperature 298(2)
_cell_measurement_theta_max 27.33
_cell_measurement_theta_min 3.03
_cell_volume 822.8(3)
_computing_cell_refinement 'CrystalClear (Rigaku, 2005)'
_computing_data_collection 'CrystalClear (Rigaku, 2005)'
_computing_data_reduction 'CrystalClear (Rigaku, 2005)'
_computing_molecular_graphics 'SHELXTL (Sheldrick, 2008)'
_computing_publication_material 'SHELXTL (Sheldrick, 2008)'
_computing_structure_refinement 'SHELXL97 (Sheldrick, 2008)'
_computing_structure_solution 'SHELXS97 (Sheldrick, 2008)'
_diffrn_ambient_temperature 298(2)
_diffrn_detector_area_resol_mean 13.6612
_diffrn_measured_fraction_theta_full 0.997
_diffrn_measured_fraction_theta_max 0.997
_diffrn_measurement_device_type 'Rigaku Mercury2'
_diffrn_measurement_method \w
_diffrn_radiation_monochromator graphite
_diffrn_radiation_source 'fine-focus sealed tube'
_diffrn_radiation_type MoK\a
_diffrn_radiation_wavelength 0.71073
_diffrn_reflns_av_R_equivalents 0.0410
_diffrn_reflns_av_sigmaI/netI 0.0319
_diffrn_reflns_limit_h_max 5
_diffrn_reflns_limit_h_min -5
_diffrn_reflns_limit_k_max 10
_diffrn_reflns_limit_k_min -10
_diffrn_reflns_limit_l_max 30
_diffrn_reflns_limit_l_min -30
_diffrn_reflns_number 8164
_diffrn_reflns_theta_full 27.33
_diffrn_reflns_theta_max 27.33
_diffrn_reflns_theta_min 3.03
_exptl_absorpt_coefficient_mu 0.413
_exptl_absorpt_correction_T_max 0.921
_exptl_absorpt_correction_T_min 0.883
_exptl_absorpt_correction_type multi-scan
_exptl_absorpt_process_details '(<i>CrystalClear</i>; Rigaku, 2005)'
_exptl_crystal_colour Colorless
_exptl_crystal_density_diffrn 1.482
_exptl_crystal_density_method 'not measured'
_exptl_crystal_description block
_exptl_crystal_F_000 376
_exptl_crystal_size_max 0.30
_exptl_crystal_size_mid 0.25
_exptl_crystal_size_min 0.20
_refine_diff_density_max 0.223
_refine_diff_density_min -0.275
_refine_ls_extinction_method none
_refine_ls_goodness_of_fit_ref 1.029
_refine_ls_hydrogen_treatment constr
_refine_ls_matrix_type full
_refine_ls_number_parameters 109
_refine_ls_number_reflns 1862
_refine_ls_number_restraints 0
_refine_ls_restrained_S_all 1.029
_refine_ls_R_factor_all 0.0575
_refine_ls_R_factor_gt 0.0399
_refine_ls_shift/su_max 0.000
_refine_ls_shift/su_mean 0.000
_refine_ls_structure_factor_coef Fsqd
_refine_ls_weighting_details 'calc w=1/[\s^2^(Fo^2^)+(0.0463P)^2^+0.2136P] where P=(Fo^2^+2Fc^2^)/3'
_refine_ls_weighting_scheme calc
_refine_ls_wR_factor_gt 0.0958
_refine_ls_wR_factor_ref 0.1036
_reflns_number_gt 1431
_reflns_number_total 1862
_reflns_threshold_expression I>2\s(I)
_cod_data_source_file is2410.cif
_cod_data_source_block I
_cod_original_sg_symbol_H-M 'P 21/c'
_cod_database_code 2222080
_cod_database_fobs_code 2222080

loop_
_symmetry_equiv_pos_as_xyz
'x, y, z'
'-x, y+1/2, -z+1/2'
'-x, -y, -z'
'x, -y-1/2, z-1/2'

loop_
_atom_site_type_symbol
_atom_site_label
_atom_site_fract_x
_atom_site_fract_y
_atom_site_fract_z
_atom_site_U_iso_or_equiv
_atom_site_adp_type
_atom_site_calc_flag
_atom_site_refinement_flags
_atom_site_occupancy
_atom_site_disorder_assembly
_atom_site_disorder_group
Cl Cl1 0.08068(11) 0.24606(6) 0.463087(19) 0.04954(18) Uani d . 1 . .
N N1 0.4537(4) 0.72566(17) 0.43139(6) 0.0410(4) Uani d . 1 . .
H H1A 0.5437 0.7521 0.4641 0.049 Uiso calc R 1 . .
N N2 0.6191(4) 0.25335(16) 0.35565(6) 0.0389(4) Uani d . 1 . .
H H2 0.7389 0.2624 0.3867 0.047 Uiso calc R 1 . .
N N3 0.5985(4) 0.12105(19) 0.32164(7) 0.0467(4) Uani d . 1 . .
N N4 0.3940(4) 0.1567(2) 0.27942(7) 0.0495(4) Uani d . 1 . .
N N5 0.2793(4) 0.31072(19) 0.28532(7) 0.0446(4) Uani d . 1 . .
C C1 0.5092(4) 0.5771(2) 0.41068(7) 0.0365(4) Uani d . 1 . .
H H1 0.6408 0.5050 0.4317 0.044 Uiso calc R 1 . .
C C2 0.3697(4) 0.53090(19) 0.35769(6) 0.0307(4) Uani d . 1 . .
C C3 0.1717(4) 0.6434(2) 0.32759(7) 0.0373(4) Uani d . 1 . .
H H3 0.0751 0.6155 0.2921 0.045 Uiso calc R 1 . .
C C4 0.1194(5) 0.7958(2) 0.35038(8) 0.0444(5) Uani d . 1 . .
H H4 -0.0111 0.8704 0.3304 0.053 Uiso calc R 1 . .
C C5 0.2639(5) 0.8356(2) 0.40346(8) 0.0465(5) Uani d . 1 . .
H H5 0.2301 0.9370 0.4196 0.056 Uiso calc R 1 . .
C C6 0.4224(4) 0.3690(2) 0.33340(7) 0.0322(4) Uani d . 1 . .

loop_
_atom_site_aniso_label
_atom_site_aniso_U_11
_atom_site_aniso_U_22
_atom_site_aniso_U_33
_atom_site_aniso_U_12
_atom_site_aniso_U_13
_atom_site_aniso_U_23
Cl1 0.0494(3) 0.0611(3) 0.0360(3) 0.0092(2) -0.0094(2) -0.0010(2)
N1 0.0493(9) 0.0431(9) 0.0296(8) 0.0010(7) -0.0028(7) -0.0053(6)
N2 0.0425(8) 0.0389(8) 0.0337(8) 0.0066(6) -0.0069(6) -0.0040(6)
N3 0.0535(9) 0.0397(9) 0.0459(9) 0.0048(7) -0.0019(7) -0.0063(7)
N4 0.0576(10) 0.0420(9) 0.0468(9) 0.0019(7) -0.0084(8) -0.0098(7)
N5 0.0528(9) 0.0392(8) 0.0391(8) 0.0018(7) -0.0121(7) -0.0045(7)
C1 0.0395(9) 0.0390(9) 0.0298(8) 0.0035(7) -0.0042(7) 0.0021(7)
C2 0.0321(8) 0.0331(8) 0.0265(8) -0.0003(7) 0.0003(6) 0.0011(6)
C3 0.0392(9) 0.0402(9) 0.0311(8) 0.0015(7) -0.0048(7) 0.0028(7)
C4 0.0473(11) 0.0400(10) 0.0450(11) 0.0090(8) -0.0014(9) 0.0073(8)
C5 0.0560(12) 0.0356(10) 0.0482(11) 0.0051(9) 0.0066(9) -0.0025(9)
C6 0.0319(8) 0.0355(9) 0.0286(8) 0.0000(7) -0.0009(6) 0.0030(7)

loop_
_atom_type_symbol
_atom_type_description
_atom_type_scat_dispersion_real
_atom_type_scat_dispersion_imag
_atom_type_scat_source
C C 0.0033 0.0016 'International Tables Vol C Tables 4.2.6.8 and 6.1.1.4'
H H 0.0000 0.0000 'International Tables Vol C Tables 4.2.6.8 and 6.1.1.4'
N N 0.0061 0.0033 'International Tables Vol C Tables 4.2.6.8 and 6.1.1.4'
Cl Cl 0.1484 0.1585 'International Tables Vol C Tables 4.2.6.8 and 6.1.1.4'

loop_
_geom_angle_atom_site_label_1
_geom_angle_atom_site_label_2
_geom_angle_atom_site_label_3
_geom_angle_site_symmetry_1
_geom_angle_site_symmetry_3
_geom_angle
_geom_angle_publ_flag
C1 N1 C5 . . 123.19(15) ?
C1 N1 H1A . . 118.4 ?
C5 N1 H1A . . 118.4 ?
N1 C1 C2 . . 119.91(15) ?
N1 C1 H1 . . 120.0 ?
C2 C1 H1 . . 120.0 ?
C1 C2 C3 . . 118.05(16) ?
C1 C2 C6 . . 121.81(14) ?
C3 C2 C6 . . 120.13(14) ?
C6 N2 N3 . . 109.14(14) ?
C6 N2 H2 . . 125.4 ?
N3 N2 H2 . . 125.4 ?
C4 C3 C2 . . 120.44(16) ?
C4 C3 H3 . . 119.8 ?
C2 C3 H3 . . 119.8 ?
N4 N3 N2 . . 106.29(14) ?
C3 C4 C5 . . 119.18(16) ?
C3 C4 H4 . . 120.4 ?
C5 C4 H4 . . 120.4 ?
N3 N4 N5 . . 110.72(14) ?
C6 N5 N4 . . 105.96(14) ?
N1 C5 C4 . . 119.22(17) ?
N1 C5 H5 . . 120.4 ?
C4 C5 H5 . . 120.4 ?
N5 C6 N2 . . 107.90(15) ?
N5 C6 C2 . . 125.52(15) ?
N2 C6 C2 . . 126.58(14) ?

loop_
_geom_bond_atom_site_label_1
_geom_bond_atom_site_label_2
_geom_bond_site_symmetry_2
_geom_bond_distance
_geom_bond_publ_flag
N1 C1 . 1.340(2) ?
N1 C5 . 1.348(2) ?
N1 H1A . 0.8600 ?
N2 C6 . 1.345(2) ?
N2 N3 . 1.347(2) ?
N2 H2 . 0.8600 ?
N3 N4 . 1.302(2) ?
N4 N5 . 1.366(2) ?
N5 C6 . 1.331(2) ?
C1 C2 . 1.391(2) ?
C1 H1 . 0.9300 ?
C2 C3 . 1.404(2) ?
C2 C6 . 1.470(2) ?
C3 C4 . 1.385(3) ?
C3 H3 . 0.9300 ?
C4 C5 . 1.387(3) ?
C4 H4 . 0.9300 ?
C5 H5 . 0.9300 ?

loop_
_geom_hbond_atom_site_label_D
_geom_hbond_atom_site_label_H
_geom_hbond_atom_site_label_A
_geom_hbond_site_symmetry_A
_geom_hbond_distance_DH
_geom_hbond_distance_HA
_geom_hbond_distance_DA
_geom_hbond_angle_DHA
N1 H1A Cl1 3_666 0.86 2.25 3.0625(18) 157
N2 H2 Cl1 1_655 0.86 2.23 3.0790(18) 171

loop_
_cod_related_entry_id
_cod_related_entry_database
_cod_related_entry_code
1 ChemSpider 30655792
